data_1528944
loop_
_publ_author_name
'Troyanov, S.I.'
'Burtsev, A.V.'
'Kemnitz, E.'

_publ_section_title
;
 Synthesis and structure of fullerene halides in the C60-(Ti Cl4 + Br2)
 system: molecular structures of (C60 Cl5)2, C60 X6, C60 X8, and C60 X24
 (X = Cl, Br)
;
_journal_name_full Kristallografiya
_journal_page_first 268
_journal_page_last 275
_journal_volume 54
_journal_year 2009
_chemical_formula_sum 'C60 Br13.42 Cl14.58 Ti'
_chemical_name_systematic 'C60 Br13.42 Cl10.58 (Ti Cl4)'
_space_group_IT_number 148
_symmetry_space_group_name_Hall '-R 3'
_symmetry_space_group_name_H-M 'R -3 :H'
_cell_angle_alpha 90
_cell_angle_beta 90
_cell_angle_gamma 120
_cell_formula_units_Z 3
_cell_length_a 12.82
_cell_length_b 12.82
_cell_length_c 32.27
_cell_volume 4593.097
_citation_journal_id_ASTM KRISAJ
_cod_data_source_file Troyanov_KRISAJ_2009_1711.cif
_cod_data_source_block C60Br13.42Cl14.58Ti1
_cod_original_formula_sum 'C60 Br13.42 Cl14.58 Ti1'
_cod_database_code 1528944

loop_
_symmetry_equiv_pos_as_xyz
x,y,z
-y,x-y,z
-x+y,-x,z
-x,-y,-z
y,-x+y,-z
x-y,x,-z
x+2/3,y+1/3,z+1/3
-y+2/3,x-y+1/3,z+1/3
-x+y+2/3,-x+1/3,z+1/3
-x+2/3,-y+1/3,-z+1/3
y+2/3,-x+y+1/3,-z+1/3
x-y+2/3,x+1/3,-z+1/3
x+1/3,y+2/3,z+2/3
-y+1/3,x-y+2/3,z+2/3
-x+y+1/3,-x+2/3,z+2/3
-x+1/3,-y+2/3,-z+2/3
y+1/3,-x+y+2/3,-z+2/3
x-y+1/3,x+2/3,-z+2/3

loop_
_atom_site_label
_atom_site_type_symbol
_atom_site_fract_x
_atom_site_fract_y
_atom_site_fract_z
_atom_site_occupancy
_atom_site_U_iso_or_equiv
C4 C 1.1808 0.3816 0.1161 1 0.0
Cl6 Cl 0.8371 0.8409 0.0298 0.5 0.0
Ti1 Ti 1 1 0 1 0.0
C1 C 1.1484 0.4454 0.0924 1 0.0
C5 C 1.0651 0.3963 0.1741 1 0.0
C6 C 0.9997 0.539 0.1759 1 0.0
Cl4 Cl 1.18545 0.47423 0.00448 0.44 0.0
Cl2 Cl 0.8264 0.48027 0.17596 0.45 0.0
C7 C 1.0891 0.6931 0.1135 1 0.0
Br3 Br 0.95506 0.69828 0.08619 0.554 0.0
Br2 Br 0.8264 0.48027 0.17596 0.554 0.0
Cl5 Cl 1 1 0.0598 0.5 0.0
Cl3 Cl 0.95506 0.69828 0.08619 0.45 0.0
C2 C 1.0307 0.4604 0.151 1 0.0
Cl1 Cl 0.90318 0.37861 0.07489 0.44 0.0
C8 C 1.21 0.6389 0.0689 1 0.0
Br1 Br 0.90318 0.37861 0.07489 0.563 0.0
C3 C 1.1131 0.6064 0.0927 1 0.0
C10 C 1.2328 0.5353 0.0602 1 0.0
Br4 Br 1.18545 0.47423 0.00448 0.563 0.0
C9 C 1.0528 0.4753 0.1046 1 0.0
